data_2215091
loop_
_publ_author_name
'Xu, Yun-Hua'
'Siegler, Maxime'
'Long, Sihui'

_publ_section_title
;
 (3a<i>R</i>,7a<i>R</i>)-Bis(4-nitrophenyl)
 2-oxoperhydrobenzo[<i>d</i>]imidazole-1,3-dicarboxylate
;
_journal_coeditor_code FL2150
_journal_issue 9
_journal_name_full 'Acta Crystallographica Section E'
_journal_page_first o3835
_journal_page_last o3835
_journal_paper_doi 10.1107/S1600536807039785
_journal_volume 63
_journal_year 2007
_chemical_formula_iupac 'C21 H18 N4 O9'
_chemical_formula_moiety 'C21 H18 N4 O9'
_chemical_formula_sum 'C21 H18 N4 O9'
_chemical_formula_weight 470.39
_chemical_name_systematic
;
(3aR,7aR)-Bis(4-nitrophenyl)
2-oxoperhydrobenzo[d]imidazole-1,3-dicarboxylate
;
_space_group_IT_number 19
_space_group_name_Hall 'P 2ac 2ab'
_symmetry_cell_setting orthorhombic
_symmetry_space_group_name_Hall 'P 2ac 2ab'
_symmetry_space_group_name_H-M 'P 21 21 21'
_atom_sites_solution_hydrogens geom
_atom_sites_solution_primary direct
_atom_sites_solution_secondary difmap
_audit_creation_method SHELXL-97
_cell_angle_alpha 90.00
_cell_angle_beta 90.00
_cell_angle_gamma 90.00
_cell_formula_units_Z 4
_cell_length_a 6.0590(10)
_cell_length_b 17.956(3)
_cell_length_c 18.982(3)
_cell_measurement_reflns_used 4880
_cell_measurement_temperature 90.0(2)
_cell_measurement_theta_max 27.48
_cell_measurement_theta_min 1.00
_cell_volume 2065.2(6)
_computing_cell_refinement 'SCALEPACK (Otwinowski & Minor, 1997)'
_computing_data_collection 'COLLECT (Nonius, 2002)'
_computing_data_reduction 'DENZO-SMN (Otwinowski & Minor, 1997)'
_computing_molecular_graphics 'XP in SHELXTL (Sheldrick, 1995)'
_computing_publication_material 'SHELXL97 (Sheldrick, 1997) and local procedures'
_computing_structure_refinement 'SHELXL97 (Sheldrick, 1997)'
_computing_structure_solution 'SHELXS97 (Sheldrick, 1997)'
_diffrn_ambient_temperature 90.0(2)
_diffrn_detector_area_resol_mean 18
_diffrn_measured_fraction_theta_full 1.000
_diffrn_measured_fraction_theta_max 1.000
_diffrn_measurement_device_type 'Nonius KappaCCD'
_diffrn_measurement_method '\w scans at fixed \c = 55\%'
_diffrn_radiation_monochromator graphite
_diffrn_radiation_source 'fine-focus sealed tube'
_diffrn_radiation_type MoK\a
_diffrn_radiation_wavelength 0.71073
_diffrn_reflns_av_R_equivalents 0.0494
_diffrn_reflns_av_sigmaI/netI 0.0408
_diffrn_reflns_limit_h_max 7
_diffrn_reflns_limit_h_min -7
_diffrn_reflns_limit_k_max 23
_diffrn_reflns_limit_k_min -23
_diffrn_reflns_limit_l_max 23
_diffrn_reflns_limit_l_min -24
_diffrn_reflns_number 9218
_diffrn_reflns_theta_full 27.49
_diffrn_reflns_theta_max 27.49
_diffrn_reflns_theta_min 1.56
_exptl_absorpt_coefficient_mu 0.121
_exptl_absorpt_correction_T_max 0.9880
_exptl_absorpt_correction_T_min 0.9589
_exptl_absorpt_correction_type multi-scan
_exptl_absorpt_process_details '(SCALEPACK; Otwinowski & Minor, 1997)'
_exptl_crystal_colour colourless
_exptl_crystal_density_diffrn 1.513
_exptl_crystal_density_method 'not measured'
_exptl_crystal_description block
_exptl_crystal_F_000 976
_exptl_crystal_size_max 0.35
_exptl_crystal_size_mid 0.20
_exptl_crystal_size_min 0.10
_refine_diff_density_max 0.209
_refine_diff_density_min -0.308
_refine_ls_extinction_method none
_refine_ls_goodness_of_fit_ref 1.036
_refine_ls_hydrogen_treatment constr
_refine_ls_matrix_type full
_refine_ls_number_parameters 307
_refine_ls_number_reflns 2724
_refine_ls_number_restraints 0
_refine_ls_restrained_S_all 1.036
_refine_ls_R_factor_all 0.0590
_refine_ls_R_factor_gt 0.0416
_refine_ls_shift/su_max 0.000
_refine_ls_shift/su_mean 0.000
_refine_ls_structure_factor_coef Fsqd
_refine_ls_weighting_details 'calc w=1/[\s^2^(Fo^2^)+(0.067P)^2^] where P=(Fo^2^+2Fc^2^)/3'
_refine_ls_weighting_scheme calc
_refine_ls_wR_factor_gt 0.0943
_refine_ls_wR_factor_ref 0.1026
_reflns_number_gt 2209
_reflns_number_total 2724
_reflns_threshold_expression I>2\s(I)
_cod_data_source_file fl2150.cif
_cod_data_source_block I
_cod_database_code 2215091
_cod_database_fobs_code 2215091

loop_
_symmetry_equiv_pos_as_xyz
'x, y, z'
'-x+1/2, -y, z+1/2'
'-x, y+1/2, -z+1/2'
'x+1/2, -y+1/2, -z'

loop_
_atom_site_type_symbol
_atom_site_label
_atom_site_fract_x
_atom_site_fract_y
_atom_site_fract_z
_atom_site_U_iso_or_equiv
_atom_site_adp_type
_atom_site_calc_flag
_atom_site_refinement_flags
_atom_site_occupancy
C C1 0.7327(4) 0.07569(12) 0.30668(13) 0.0216(5) Uani d . 1
H H1 0.6373 0.0305 0.3025 0.026 Uiso calc R 1
C C2 0.9611(4) 0.05185(14) 0.32890(13) 0.0255(6) Uani d . 1
H H2A 0.9565 0.0284 0.3761 0.031 Uiso calc R 1
H H2B 1.0611 0.0954 0.3309 0.031 Uiso calc R 1
C C3 1.0425(5) -0.00426(14) 0.27372(13) 0.0300(6) Uani d . 1
H H3A 0.9539 -0.0504 0.2776 0.036 Uiso calc R 1
H H3B 1.1980 -0.0172 0.2841 0.036 Uiso calc R 1
C C4 1.0270(5) 0.02536(14) 0.19768(13) 0.0292(6) Uani d . 1
H H4A 1.1389 0.0649 0.1911 0.035 Uiso calc R 1
H H4B 1.0627 -0.0156 0.1647 0.035 Uiso calc R 1
C C5 0.7995(5) 0.05674(13) 0.17903(13) 0.0254(6) Uani d . 1
H H5A 0.8026 0.0802 0.1318 0.030 Uiso calc R 1
H H5B 0.6877 0.0165 0.1788 0.030 Uiso calc R 1
C C6 0.7444(4) 0.11400(13) 0.23481(12) 0.0200(5) Uani d . 1
H H6 0.8658 0.1517 0.2362 0.024 Uiso calc R 1
C C7 0.4719(4) 0.17341(12) 0.30407(12) 0.0204(5) Uani d . 1
C C8 0.4582(4) 0.19100(12) 0.17450(12) 0.0198(5) Uani d . 1
C C9 0.1934(4) 0.27412(14) 0.12998(12) 0.0230(6) Uani d . 1
C C10 0.3021(5) 0.33867(14) 0.10993(13) 0.0262(6) Uani d . 1
H H10 0.4412 0.3513 0.1297 0.031 Uiso calc R 1
C C11 0.2022(5) 0.38445(13) 0.06004(13) 0.0260(6) Uani d . 1
H H11 0.2729 0.4286 0.0441 0.031 Uiso calc R 1
C C12 -0.0020(5) 0.36406(13) 0.03427(12) 0.0225(6) Uani d . 1
C C13 -0.1070(4) 0.29878(14) 0.05265(13) 0.0246(6) Uani d . 1
H H13 -0.2452 0.2856 0.0326 0.030 Uiso calc R 1
C C14 -0.0045(4) 0.25308(13) 0.10121(13) 0.0244(6) Uani d . 1
H H14 -0.0709 0.2073 0.1146 0.029 Uiso calc R 1
C C15 0.5755(4) 0.12054(13) 0.41966(12) 0.0235(6) Uani d . 1
C C16 0.3959(5) 0.16923(13) 0.51801(12) 0.0220(5) Uani d . 1
C C17 0.5086(5) 0.19901(13) 0.57421(12) 0.0232(5) Uani d . 1
H H17 0.6464 0.2232 0.5677 0.028 Uiso calc R 1
C C18 0.4146(4) 0.19267(12) 0.64138(13) 0.0220(6) Uani d . 1
H H18 0.4871 0.2124 0.6816 0.026 Uiso calc R 1
C C19 0.2146(4) 0.15713(13) 0.64735(12) 0.0205(5) Uani d . 1
C C20 0.1017(4) 0.12713(12) 0.59117(13) 0.0220(5) Uani d . 1
H H20 -0.0354 0.1024 0.5978 0.026 Uiso calc R 1
C C21 0.1940(5) 0.13401(13) 0.52468(13) 0.0239(6) Uani d . 1
H H21 0.1199 0.1149 0.4844 0.029 Uiso calc R 1
N N1 0.6143(4) 0.13238(10) 0.34801(10) 0.0202(5) Uani d . 1
N N2 0.5302(4) 0.15399(11) 0.23445(10) 0.0207(4) Uani d . 1
N N3 -0.1138(4) 0.41454(12) -0.01561(11) 0.0276(5) Uani d . 1
N N4 0.1167(4) 0.14975(11) 0.71830(11) 0.0244(5) Uani d . 1
O O1 0.3305(3) 0.21570(10) 0.32218(9) 0.0259(4) Uani d . 1
O O2 0.5490(3) 0.18582(9) 0.11838(8) 0.0239(4) Uani d . 1
O O3 0.2732(3) 0.23065(9) 0.18638(9) 0.0262(4) Uani d . 1
O O4 -0.0114(4) 0.46898(9) -0.03702(10) 0.0365(5) Uani d . 1
O O5 -0.3052(4) 0.40039(11) -0.03286(10) 0.0372(5) Uani d . 1
O O6 0.4816(3) 0.18046(8) 0.44960(8) 0.0248(4) Uani d . 1
O O7 0.6268(4) 0.06473(10) 0.44975(10) 0.0385(5) Uani d . 1
O O8 0.2036(3) 0.18496(9) 0.76670(9) 0.0290(4) Uani d . 1
O O9 -0.0414(3) 0.10836(10) 0.72600(9) 0.0327(5) Uani d . 1

loop_
_atom_site_aniso_label
_atom_site_aniso_U_11
_atom_site_aniso_U_22
_atom_site_aniso_U_33
_atom_site_aniso_U_12
_atom_site_aniso_U_13
_atom_site_aniso_U_23
C1 0.0264(13) 0.0189(11) 0.0196(12) 0.0002(10) 0.0028(11) 0.0005(10)
C2 0.0247(13) 0.0286(12) 0.0232(13) 0.0028(12) 0.0020(12) 0.0036(11)
C3 0.0289(14) 0.0309(13) 0.0302(14) 0.0079(13) 0.0015(13) 0.0012(12)
C4 0.0328(15) 0.0281(12) 0.0267(14) 0.0069(12) 0.0098(13) -0.0013(11)
C5 0.0312(14) 0.0237(12) 0.0213(13) 0.0017(12) 0.0022(12) -0.0008(11)
C6 0.0225(13) 0.0208(12) 0.0167(11) 0.0003(10) 0.0015(11) 0.0028(10)
C7 0.0218(12) 0.0212(11) 0.0183(12) 0.0010(11) 0.0024(11) -0.0004(10)
C8 0.0220(12) 0.0202(11) 0.0173(12) -0.0008(10) -0.0036(11) 0.0013(9)
C9 0.0272(14) 0.0286(13) 0.0132(11) 0.0076(12) 0.0014(11) 0.0022(10)
C10 0.0274(14) 0.0300(13) 0.0211(12) 0.0010(12) -0.0020(12) -0.0019(11)
C11 0.0338(15) 0.0237(12) 0.0204(12) -0.0005(12) 0.0016(12) -0.0032(11)
C12 0.0315(15) 0.0227(11) 0.0132(11) 0.0066(12) 0.0018(11) 0.0006(9)
C13 0.0225(13) 0.0324(13) 0.0189(12) 0.0001(11) -0.0017(12) 0.0012(11)
C14 0.0259(13) 0.0265(12) 0.0207(12) -0.0002(11) 0.0053(12) 0.0022(10)
C15 0.0292(14) 0.0240(12) 0.0174(11) 0.0015(11) 0.0019(11) 0.0031(10)
C16 0.0313(14) 0.0209(11) 0.0138(11) 0.0038(11) 0.0025(11) 0.0000(10)
C17 0.0267(14) 0.0223(11) 0.0207(12) -0.0006(11) 0.0015(11) 0.0012(10)
C18 0.0281(14) 0.0221(12) 0.0158(11) -0.0017(11) -0.0015(11) 0.0010(10)
C19 0.0263(14) 0.0211(11) 0.0141(11) 0.0023(11) 0.0010(11) 0.0000(9)
C20 0.0211(12) 0.0220(11) 0.0230(12) -0.0008(11) -0.0004(11) -0.0001(10)
C21 0.0328(15) 0.0203(12) 0.0186(12) 0.0010(12) -0.0050(12) -0.0017(10)
N1 0.0258(11) 0.0205(9) 0.0144(9) 0.0053(9) 0.0028(9) 0.0011(8)
N2 0.0239(11) 0.0239(10) 0.0143(10) 0.0040(9) 0.0008(9) 0.0020(8)
N3 0.0346(14) 0.0267(11) 0.0214(11) 0.0053(11) -0.0009(11) -0.0009(9)
N4 0.0297(12) 0.0228(10) 0.0206(11) 0.0008(10) 0.0022(10) 0.0004(9)
O1 0.0294(10) 0.0306(9) 0.0175(9) 0.0074(9) 0.0019(8) 0.0022(8)
O2 0.0292(10) 0.0268(9) 0.0156(8) 0.0015(8) 0.0025(8) -0.0010(7)
O3 0.0251(9) 0.0360(9) 0.0174(8) 0.0087(8) 0.0012(8) 0.0082(8)
O4 0.0520(14) 0.0241(9) 0.0333(11) -0.0013(10) -0.0014(11) 0.0062(8)
O5 0.0337(12) 0.0447(12) 0.0332(11) 0.0078(10) -0.0082(10) 0.0078(9)
O6 0.0363(11) 0.0229(8) 0.0150(8) 0.0035(8) 0.0055(8) 0.0013(7)
O7 0.0573(14) 0.0358(10) 0.0223(9) 0.0176(10) 0.0088(10) 0.0091(9)
O8 0.0342(10) 0.0347(10) 0.0180(9) -0.0028(9) 0.0027(9) -0.0059(8)
O9 0.0354(11) 0.0338(10) 0.0290(10) -0.0123(9) 0.0093(10) -0.0017(8)

loop_
_atom_type_symbol
_atom_type_description
_atom_type_scat_dispersion_real
_atom_type_scat_dispersion_imag
_atom_type_scat_source
C C 0.0033 0.0016 'International Tables Vol C Tables 4.2.6.8 and 6.1.1.4'
H H 0.0000 0.0000 'International Tables Vol C Tables 4.2.6.8 and 6.1.1.4'
N N 0.0061 0.0033 'International Tables Vol C Tables 4.2.6.8 and 6.1.1.4'
O O 0.0106 0.0060 'International Tables Vol C Tables 4.2.6.8 and 6.1.1.4'

loop_
_geom_angle_atom_site_label_1
_geom_angle_atom_site_label_2
_geom_angle_atom_site_label_3
_geom_angle
N1 C1 C2 119.6(2)
N1 C1 C6 100.78(17)
C2 C1 C6 109.5(2)
N1 C1 H1 108.8
C2 C1 H1 108.8
C6 C1 H1 108.8
C1 C2 C3 106.9(2)
C1 C2 H2A 110.3
C3 C2 H2A 110.3
C1 C2 H2B 110.3
C3 C2 H2B 110.3
H2A C2 H2B 108.6
C2 C3 C4 113.1(2)
C2 C3 H3A 109.0
C4 C3 H3A 108.9
C2 C3 H3B 108.9
C4 C3 H3B 108.9
H3A C3 H3B 107.8
C5 C4 C3 113.5(2)
C5 C4 H4A 108.9
C3 C4 H4A 108.9
C5 C4 H4B 108.9
C3 C4 H4B 108.9
H4A C4 H4B 107.7
C6 C5 C4 106.7(2)
C6 C5 H5A 110.4
C4 C5 H5A 110.4
C6 C5 H5B 110.4
C4 C5 H5B 110.4
H5A C5 H5B 108.6
N2 C6 C5 121.2(2)
N2 C6 C1 100.43(19)
C5 C6 C1 109.19(18)
N2 C6 H6 108.4
C5 C6 H6 108.4
C1 C6 H6 108.4
O1 C7 N1 127.0(2)
O1 C7 N2 127.3(2)
N1 C7 N2 105.78(19)
O2 C8 O3 124.8(2)
O2 C8 N2 123.1(2)
O3 C8 N2 112.2(2)
C14 C9 C10 122.5(2)
C14 C9 O3 116.7(2)
C10 C9 O3 120.5(2)
C9 C10 C11 118.3(2)
C9 C10 H10 120.9
C11 C10 H10 120.9
C12 C11 C10 118.3(2)
C12 C11 H11 120.9
C10 C11 H11 120.9
C13 C12 C11 123.3(2)
C13 C12 N3 118.2(2)
C11 C12 N3 118.4(2)
C12 C13 C14 117.8(2)
C12 C13 H13 121.1
C14 C13 H13 121.1
C9 C14 C13 119.7(2)
C9 C14 H14 120.2
C13 C14 H14 120.2
O7 C15 O6 125.4(2)
O7 C15 N1 123.3(2)
O6 C15 N1 111.2(2)
C17 C16 C21 123.1(2)
C17 C16 O6 118.4(2)
C21 C16 O6 118.3(2)
C16 C17 C18 118.2(2)
C16 C17 H17 120.9
C18 C17 H17 120.9
C19 C18 C17 118.1(2)
C19 C18 H18 120.9
C17 C18 H18 120.9
C18 C19 C20 123.8(2)
C18 C19 N4 118.1(2)
C20 C19 N4 118.1(2)
C19 C20 C21 118.0(2)
C19 C20 H20 121.0
C21 C20 H20 121.0
C16 C21 C20 118.7(2)
C16 C21 H21 120.6
C20 C21 H21 120.6
C15 N1 C7 123.6(2)
C15 N1 C1 119.72(19)
C7 N1 C1 110.17(19)
C8 N2 C7 124.80(19)
C8 N2 C6 120.69(19)
C7 N2 C6 109.51(19)
O4 N3 O5 123.5(2)
O4 N3 C12 118.0(2)
O5 N3 C12 118.4(2)
O9 N4 O8 123.9(2)
O9 N4 C19 118.6(2)
O8 N4 C19 117.5(2)
C8 O3 C9 116.79(19)
C15 O6 C16 115.47(17)

loop_
_geom_bond_atom_site_label_1
_geom_bond_atom_site_label_2
_geom_bond_distance
C1 N1 1.472(3)
C1 C2 1.509(4)
C1 C6 1.530(3)
C1 H1 1.0000
C2 C3 1.535(3)
C2 H2A 0.9900
C2 H2B 0.9900
C3 C4 1.541(3)
C3 H3A 0.9900
C3 H3B 0.9900
C4 C5 1.531(4)
C4 H4A 0.9900
C4 H4B 0.9900
C5 C6 1.513(3)
C5 H5A 0.9900
C5 H5B 0.9900
C6 N2 1.484(3)
C6 H6 1.0000
C7 O1 1.195(3)
C7 N1 1.408(3)
C7 N2 1.412(3)
C8 O2 1.202(3)
C8 O3 1.347(3)
C8 N2 1.388(3)
C9 C14 1.371(4)
C9 C10 1.386(4)
C9 O3 1.410(3)
C10 C11 1.393(4)
C10 H10 0.9500
C11 C12 1.380(4)
C11 H11 0.9500
C12 C13 1.378(3)
C12 N3 1.476(3)
C13 C14 1.381(3)
C13 H13 0.9500
C14 H14 0.9500
C15 O7 1.194(3)
C15 O6 1.343(3)
C15 N1 1.397(3)
C16 C17 1.375(4)
C16 C21 1.383(4)
C16 O6 1.413(3)
C17 C18 1.401(3)
C17 H17 0.9500
C18 C19 1.374(4)
C18 H18 0.9500
C19 C20 1.377(3)
C19 N4 1.477(3)
C20 C21 1.386(3)
C20 H20 0.9500
C21 H21 0.9500
N3 O4 1.227(3)
N3 O5 1.232(3)
N4 O9 1.222(3)
N4 O8 1.233(3)

loop_
_geom_torsion_atom_site_label_1
_geom_torsion_atom_site_label_2
_geom_torsion_atom_site_label_3
_geom_torsion_atom_site_label_4
_geom_torsion
N1 C1 C2 C3 -177.3(2)
C6 C1 C2 C3 -61.9(3)
C1 C2 C3 C4 53.0(3)
C2 C3 C4 C5 -51.1(3)
C3 C4 C5 C6 53.6(3)
C4 C5 C6 N2 -177.9(2)
C4 C5 C6 C1 -62.1(3)
N1 C1 C6 N2 -34.9(2)
C2 C1 C6 N2 -161.84(19)
N1 C1 C6 C5 -163.4(2)
C2 C1 C6 C5 69.7(3)
C14 C9 C10 C11 1.8(4)
O3 C9 C10 C11 -172.1(2)
C9 C10 C11 C12 1.4(4)
C10 C11 C12 C13 -3.5(4)
C10 C11 C12 N3 176.6(2)
C11 C12 C13 C14 2.3(4)
N3 C12 C13 C14 -177.8(2)
C10 C9 C14 C13 -3.0(4)
O3 C9 C14 C13 171.1(2)
C12 C13 C14 C9 1.0(4)
C21 C16 C17 C18 0.6(4)
O6 C16 C17 C18 175.2(2)
C16 C17 C18 C19 -0.1(3)
C17 C18 C19 C20 0.3(4)
C17 C18 C19 N4 179.4(2)
C18 C19 C20 C21 -0.8(4)
N4 C19 C20 C21 -179.9(2)
C17 C16 C21 C20 -1.1(4)
O6 C16 C21 C20 -175.8(2)
C19 C20 C21 C16 1.2(3)
O7 C15 N1 C7 146.1(3)
O6 C15 N1 C7 -36.0(3)
O7 C15 N1 C1 -2.8(4)
O6 C15 N1 C1 175.1(2)
O1 C7 N1 C15 16.9(4)
N2 C7 N1 C15 -162.8(2)
O1 C7 N1 C1 168.4(2)
N2 C7 N1 C1 -11.4(3)
C2 C1 N1 C15 -57.4(3)
C6 C1 N1 C15 -177.4(2)
C2 C1 N1 C7 149.8(2)
C6 C1 N1 C7 29.9(3)
O2 C8 N2 C7 161.2(2)
O3 C8 N2 C7 -20.9(3)
O2 C8 N2 C6 8.9(3)
O3 C8 N2 C6 -173.17(18)
O1 C7 N2 C8 12.1(4)
N1 C7 N2 C8 -168.1(2)
O1 C7 N2 C6 167.0(2)
N1 C7 N2 C6 -13.2(2)
C5 C6 N2 C8 -52.9(3)
C1 C6 N2 C8 -173.1(2)
C5 C6 N2 C7 151.0(2)
C1 C6 N2 C7 30.8(2)
C13 C12 N3 O4 -173.2(2)
C11 C12 N3 O4 6.7(3)
C13 C12 N3 O5 7.6(3)
C11 C12 N3 O5 -172.5(2)
C18 C19 N4 O9 -168.4(2)
C20 C19 N4 O9 10.7(3)
C18 C19 N4 O8 10.1(3)
C20 C19 N4 O8 -170.7(2)
O2 C8 O3 C9 -5.8(3)
N2 C8 O3 C9 176.2(2)
C14 C9 O3 C8 113.1(2)
C10 C9 O3 C8 -72.7(3)
O7 C15 O6 C16 -14.2(4)
N1 C15 O6 C16 167.9(2)
C17 C16 O6 C15 106.5(3)
C21 C16 O6 C15 -78.6(3)

loop_
_cod_related_entry_id
_cod_related_entry_database
_cod_related_entry_code
1 ChemSpider 21184409
